data_4113342
loop_
_publ_author_name
'Neil Burford'
'David E. Herbert'
'Paul J. Ragogna'
'Robert McDonald'
'Michael J. Ferguson'

_publ_contact_author_address
;Department of Chemistry
Dalhousie University
Halifax, NS
B3H 4J3, CANADA
;
_publ_contact_author_email Neil.Burford@dal.ca
_publ_contact_author_fax 1-902-494-1310
_publ_contact_author_name 'Neil Burford'
_publ_contact_author_phone 1-902-4943190
_publ_section_title
;
 Diphosphine-Phosphenium Coordination Complexes Representing Monocations
 with Pendant Donors and Ligand Tethered Dications
;
_journal_name_full 'Journal of the American Chemical Society'
_journal_page_first 17067
_journal_page_last 17073
_journal_paper_doi 10.1021/ja0452121
_journal_volume 126
_journal_year 2004
_chemical_formula_moiety 'C27 H28 P3, C F3 O3 S'
_chemical_formula_sum 'C28 H28 F3 O3 P3 S'
_chemical_formula_weight 594.47
_chemical_melting_point 378
_space_group_IT_number 14
_symmetry_cell_setting monoclinic
_symmetry_Int_Tables_number 14
_symmetry_space_group_name_Hall '-P 2yn'
_symmetry_space_group_name_H-M 'P 1 21/n 1'
_atom_sites_solution_hydrogens geom
_atom_sites_solution_primary direct
_atom_sites_solution_secondary difmap
_audit_creation_method SHELXL-97
_cell_angle_alpha 90.00
_cell_angle_beta 114.473(2)
_cell_angle_gamma 90.00
_cell_formula_units_Z 4
_cell_length_a 13.3944(15)
_cell_length_b 15.5061(17)
_cell_length_c 15.1833(17)
_cell_measurement_reflns_used 3204
_cell_measurement_temperature 193(2)
_cell_measurement_theta_max 25.931
_cell_measurement_theta_min 2.627
_cell_volume 2870.2(6)
_computing_structure_refinement 'SHELXL-97 (Sheldrick, 1997)'
_diffrn_ambient_temperature 193(2)
_diffrn_measured_fraction_theta_full 0.999
_diffrn_measured_fraction_theta_max 0.999
_diffrn_radiation_monochromator graphite
_diffrn_radiation_probe x-ray
_diffrn_radiation_type MoK\a
_diffrn_radiation_wavelength 0.71073
_diffrn_reflns_av_R_equivalents 0.0698
_diffrn_reflns_av_sigmaI/netI 0.0811
_diffrn_reflns_limit_h_max 14
_diffrn_reflns_limit_h_min -15
_diffrn_reflns_limit_k_max 18
_diffrn_reflns_limit_k_min -18
_diffrn_reflns_limit_l_max 18
_diffrn_reflns_limit_l_min -16
_diffrn_reflns_number 13539
_diffrn_reflns_theta_full 25.00
_diffrn_reflns_theta_max 25.00
_diffrn_reflns_theta_min 1.71
_diffrn_source 'fine-focus sealed tube'
_exptl_absorpt_coefficient_mu 0.328
_exptl_absorpt_correction_T_max 0.9774
_exptl_absorpt_correction_T_min 0.8638
_exptl_absorpt_correction_type multi-scan
_exptl_absorpt_process_details 'SADABS (Sheldrick, 1986)'
_exptl_crystal_colour colourless
_exptl_crystal_density_diffrn 1.376
_exptl_crystal_description Block
_exptl_crystal_F_000 1232
_exptl_crystal_size_max 0.46
_exptl_crystal_size_mid 0.26
_exptl_crystal_size_min 0.07
_refine_diff_density_max 0.913
_refine_diff_density_min -0.405
_refine_diff_density_rms 0.082
_refine_ls_extinction_method none
_refine_ls_goodness_of_fit_ref 1.027
_refine_ls_hydrogen_treatment mixed
_refine_ls_matrix_type full
_refine_ls_number_parameters 343
_refine_ls_number_reflns 5057
_refine_ls_number_restraints 0
_refine_ls_restrained_S_all 1.027
_refine_ls_R_factor_all 0.1067
_refine_ls_R_factor_gt 0.0654
_refine_ls_shift/su_max 0.000
_refine_ls_shift/su_mean 0.000
_refine_ls_structure_factor_coef Fsqd
_refine_ls_weighting_details 'calc w=1/[\s^2^(Fo^2^)+(0.0956P)^2^+1.1936P] where P=(Fo^2^+2Fc^2^)/3'
_refine_ls_weighting_scheme calc
_refine_ls_wR_factor_gt 0.1577
_refine_ls_wR_factor_ref 0.1800
_reflns_number_gt 3361
_reflns_number_total 5057
_reflns_threshold_expression >2sigma(I)
_cod_data_source_file ja0452121si20041007_081423_1.cif
_cod_data_source_block dal0351
_cod_original_sg_symbol_H-M 'P 21/n'
_cod_database_code 4113342

loop_
_symmetry_equiv_pos_as_xyz
'x, y, z'
'-x+1/2, y+1/2, -z+1/2'
'-x, -y, -z'
'x-1/2, -y-1/2, z-1/2'

loop_
_atom_site_label
_atom_site_type_symbol
_atom_site_fract_x
_atom_site_fract_y
_atom_site_fract_z
_atom_site_U_iso_or_equiv
_atom_site_adp_type
_atom_site_occupancy
_atom_site_symmetry_multiplicity
_atom_site_calc_flag
_atom_site_refinement_flags
P1 P 0.00234(9) -0.36967(8) -0.20533(8) 0.0339(3) Uani 1 1 d .
P2 P 0.10519(8) -0.26827(7) -0.10697(7) 0.0253(3) Uani 1 1 d .
P3 P 0.03734(9) -0.15986(7) -0.28653(8) 0.0287(3) Uani 1 1 d .
C1 C 0.0127(5) -0.4517(3) -0.1138(4) 0.0520(14) Uani 1 1 d .
H1A H 0.0823 -0.4828 -0.0942 0.062 Uiso 1 1 calc R
H1B H -0.0484 -0.4925 -0.1415 0.062 Uiso 1 1 calc R
H1C H 0.0096 -0.4235 -0.0573 0.062 Uiso 1 1 calc R
C2 C -0.1317(4) -0.3225(4) -0.2298(4) 0.0554(15) Uani 1 1 d .
H2A H -0.1488 -0.2780 -0.2798 0.066 Uiso 1 1 calc R
H2B H -0.1302 -0.2965 -0.1704 0.066 Uiso 1 1 calc R
H2C H -0.1879 -0.3676 -0.2523 0.066 Uiso 1 1 calc R
C3 C 0.0518(3) -0.1655(3) -0.1592(3) 0.0250(9) Uani 1 1 d .
H3A H 0.1018 -0.1193 -0.1207 0.030 Uiso 1 1 calc R
H3B H -0.0206 -0.1562 -0.1578 0.030 Uiso 1 1 calc R
C11 C 0.2426(3) -0.2794(3) -0.0976(3) 0.0283(10) Uani 1 1 d .
C12 C 0.2700(4) -0.3396(3) -0.1506(3) 0.0365(11) Uani 1 1 d .
H12 H 0.2166 -0.3796 -0.1902 0.044 Uiso 1 1 calc R
C13 C 0.3754(4) -0.3419(4) -0.1463(4) 0.0467(13) Uani 1 1 d .
H13 H 0.3948 -0.3840 -0.1819 0.056 Uiso 1 1 calc R
C14 C 0.4521(4) -0.2825(3) -0.0898(4) 0.0497(14) Uani 1 1 d .
H14 H 0.5234 -0.2821 -0.0890 0.060 Uiso 1 1 calc R
C15 C 0.4263(4) -0.2246(3) -0.0354(4) 0.0472(13) Uani 1 1 d .
H15 H 0.4808 -0.1857 0.0051 0.057 Uiso 1 1 calc R
C16 C 0.3208(4) -0.2212(3) -0.0379(3) 0.0376(11) Uani 1 1 d .
H16 H 0.3029 -0.1804 0.0000 0.045 Uiso 1 1 calc R
C21 C 0.1091(3) -0.2736(3) 0.0128(3) 0.0281(9) Uani 1 1 d .
C22 C 0.1749(3) -0.3352(3) 0.0766(3) 0.0326(10) Uani 1 1 d .
H22 H 0.2199 -0.3713 0.0578 0.039 Uiso 1 1 calc R
C23 C 0.1756(4) -0.3445(3) 0.1671(3) 0.0373(11) Uani 1 1 d .
H23 H 0.2217 -0.3861 0.2111 0.045 Uiso 1 1 calc R
C24 C 0.1081(4) -0.2924(3) 0.1929(3) 0.0431(12) Uani 1 1 d .
H24 H 0.1064 -0.2997 0.2544 0.052 Uiso 1 1 calc R
C25 C 0.0435(4) -0.2303(3) 0.1307(3) 0.0443(12) Uani 1 1 d .
H25 H -0.0007 -0.1940 0.1504 0.053 Uiso 1 1 calc R
C26 C 0.0422(4) -0.2202(3) 0.0393(3) 0.0362(11) Uani 1 1 d .
H26 H -0.0031 -0.1779 -0.0042 0.043 Uiso 1 1 calc R
C31 C 0.1745(4) -0.1256(3) -0.2708(3) 0.0345(11) Uani 1 1 d .
C32 C 0.2249(4) -0.1725(4) -0.3185(4) 0.0511(14) Uani 1 1 d .
H32 H 0.1876 -0.2197 -0.3585 0.061 Uiso 1 1 calc R
C33 C 0.3293(5) -0.1510(5) -0.3081(5) 0.0670(18) Uani 1 1 d .
H33 H 0.3626 -0.1828 -0.3423 0.080 Uiso 1 1 calc R
C34 C 0.3852(5) -0.0844(5) -0.2490(5) 0.072(2) Uani 1 1 d .
H34 H 0.4581 -0.0715 -0.2403 0.086 Uiso 1 1 calc R
C35 C 0.3358(5) -0.0364(4) -0.2026(4) 0.0631(17) Uani 1 1 d .
H35 H 0.3741 0.0105 -0.1626 0.076 Uiso 1 1 calc R
C36 C 0.2291(4) -0.0562(3) -0.2138(4) 0.0464(13) Uani 1 1 d .
H36 H 0.1945 -0.0223 -0.1824 0.056 Uiso 1 1 calc R
C41 C -0.0426(3) -0.0609(3) -0.3289(3) 0.0267(9) Uani 1 1 d .
C42 C -0.0756(4) -0.0069(3) -0.2735(3) 0.0400(11) Uani 1 1 d .
H42 H -0.0520 -0.0170 -0.2062 0.048 Uiso 1 1 calc R
C43 C -0.1445(4) 0.0629(3) -0.3181(4) 0.0540(14) Uani 1 1 d .
H43 H -0.1677 0.1004 -0.2807 0.065 Uiso 1 1 calc R
C44 C -0.1788(4) 0.0777(3) -0.4158(4) 0.0503(14) Uani 1 1 d .
H44 H -0.2264 0.1247 -0.4454 0.060 Uiso 1 1 calc R
C45 C -0.1450(4) 0.0255(3) -0.4701(4) 0.0447(13) Uani 1 1 d .
H45 H -0.1677 0.0364 -0.5372 0.054 Uiso 1 1 calc R
C46 C -0.0777(3) -0.0431(3) -0.4270(3) 0.0335(10) Uani 1 1 d .
H46 H -0.0544 -0.0794 -0.4652 0.040 Uiso 1 1 calc R
S S 0.23272(10) 0.03169(8) 0.08063(9) 0.0436(3) Uani 1 1 d .
F1 F 0.3028(5) 0.1809(3) 0.0533(3) 0.1263(19) Uani 1 1 d .
F2 F 0.3602(3) 0.0760(4) -0.0030(3) 0.1205(17) Uani 1 1 d .
F3 F 0.1974(4) 0.1189(3) -0.0758(3) 0.0957(13) Uani 1 1 d .
O1 O 0.2015(4) -0.0424(3) 0.0219(3) 0.0728(12) Uani 1 1 d .
O2 O 0.1514(3) 0.0798(3) 0.0954(3) 0.0666(12) Uani 1 1 d .
O3 O 0.3320(3) 0.0207(3) 0.1682(2) 0.0642(11) Uani 1 1 d .
C50 C 0.2760(5) 0.1059(4) 0.0128(4) 0.0642(16) Uani 1 1 d .

loop_
_atom_site_aniso_label
_atom_site_aniso_U_11
_atom_site_aniso_U_22
_atom_site_aniso_U_33
_atom_site_aniso_U_23
_atom_site_aniso_U_13
_atom_site_aniso_U_12
P1 0.0253(6) 0.0387(7) 0.0348(7) -0.0023(5) 0.0096(5) -0.0037(5)
P2 0.0186(5) 0.0330(6) 0.0238(5) 0.0027(5) 0.0082(4) 0.0012(5)
P3 0.0287(6) 0.0350(6) 0.0218(5) 0.0006(5) 0.0097(5) 0.0022(5)
C1 0.066(4) 0.041(3) 0.046(3) 0.002(2) 0.019(3) -0.015(3)
C2 0.024(2) 0.054(3) 0.080(4) -0.007(3) 0.013(3) -0.004(2)
C3 0.018(2) 0.035(2) 0.022(2) 0.0034(17) 0.0080(17) 0.0042(18)
C11 0.018(2) 0.033(2) 0.035(2) 0.0107(19) 0.0128(19) 0.0058(18)
C12 0.030(2) 0.047(3) 0.033(2) 0.005(2) 0.013(2) 0.006(2)
C13 0.036(3) 0.060(3) 0.051(3) 0.012(3) 0.026(3) 0.017(3)
C14 0.029(3) 0.060(4) 0.066(4) 0.024(3) 0.026(3) 0.012(3)
C15 0.021(2) 0.052(3) 0.062(3) 0.012(3) 0.010(2) -0.002(2)
C16 0.026(2) 0.043(3) 0.040(3) 0.004(2) 0.010(2) -0.002(2)
C21 0.022(2) 0.037(3) 0.024(2) 0.0026(18) 0.0086(18) -0.0034(19)
C22 0.027(2) 0.037(3) 0.031(2) 0.0034(19) 0.011(2) 0.002(2)
C23 0.029(2) 0.048(3) 0.030(2) 0.008(2) 0.007(2) -0.003(2)
C24 0.040(3) 0.064(3) 0.027(2) 0.008(2) 0.016(2) -0.009(2)
C25 0.036(3) 0.061(3) 0.042(3) 0.001(2) 0.023(2) 0.005(2)
C26 0.030(2) 0.048(3) 0.033(2) 0.008(2) 0.016(2) 0.009(2)
C31 0.032(2) 0.044(3) 0.034(2) 0.017(2) 0.020(2) 0.009(2)
C32 0.053(3) 0.061(4) 0.051(3) 0.020(3) 0.033(3) 0.024(3)
C33 0.051(4) 0.091(5) 0.076(4) 0.036(4) 0.043(4) 0.037(4)
C34 0.038(3) 0.099(5) 0.091(5) 0.063(4) 0.039(4) 0.026(4)
C35 0.042(3) 0.071(4) 0.073(4) 0.028(3) 0.022(3) -0.007(3)
C36 0.033(3) 0.056(3) 0.055(3) 0.015(3) 0.023(2) -0.002(2)
C41 0.019(2) 0.032(2) 0.026(2) 0.0006(18) 0.0075(18) -0.0039(18)
C42 0.039(3) 0.045(3) 0.038(3) 0.002(2) 0.017(2) 0.009(2)
C43 0.051(3) 0.050(3) 0.071(4) 0.002(3) 0.034(3) 0.015(3)
C44 0.030(3) 0.044(3) 0.067(4) 0.021(3) 0.010(3) 0.010(2)
C45 0.036(3) 0.052(3) 0.038(3) 0.019(2) 0.008(2) -0.001(2)
C46 0.029(2) 0.040(3) 0.030(2) 0.001(2) 0.011(2) -0.004(2)
S 0.0418(7) 0.0473(8) 0.0432(7) -0.0062(6) 0.0191(6) -0.0020(6)
F1 0.195(5) 0.089(3) 0.100(3) -0.023(3) 0.066(4) -0.075(4)
F2 0.076(3) 0.194(5) 0.120(4) -0.001(4) 0.069(3) -0.021(3)
F3 0.112(3) 0.115(3) 0.054(2) 0.018(2) 0.029(2) 0.014(3)
O1 0.082(3) 0.063(3) 0.068(3) -0.027(2) 0.026(2) -0.021(2)
O2 0.050(2) 0.100(3) 0.058(2) 0.006(2) 0.030(2) 0.031(2)
O3 0.053(2) 0.078(3) 0.040(2) -0.0030(19) -0.0022(18) 0.018(2)
C50 0.065(4) 0.071(4) 0.050(3) -0.003(3) 0.017(3) -0.009(3)

loop_
_atom_type_symbol
_atom_type_description
_atom_type_scat_dispersion_real
_atom_type_scat_dispersion_imag
_atom_type_scat_source
C C 0.0033 0.0016 'International Tables Vol C Tables 4.2.6.8 and 6.1.1.4'
H H 0.0000 0.0000 'International Tables Vol C Tables 4.2.6.8 and 6.1.1.4'
O O 0.0106 0.0060 'International Tables Vol C Tables 4.2.6.8 and 6.1.1.4'
F F 0.0171 0.0103 'International Tables Vol C Tables 4.2.6.8 and 6.1.1.4'
P P 0.1023 0.0942 'International Tables Vol C Tables 4.2.6.8 and 6.1.1.4'
S S 0.1246 0.1234 'International Tables Vol C Tables 4.2.6.8 and 6.1.1.4'

loop_
_geom_angle_atom_site_label_1
_geom_angle_atom_site_label_2
_geom_angle_atom_site_label_3
_geom_angle
C2 P1 C1 101.0(3)
C2 P1 P2 97.89(18)
C1 P1 P2 98.65(17)
C3 P2 C11 109.19(19)
C3 P2 C21 109.12(19)
C11 P2 C21 108.41(19)
C3 P2 P1 108.09(14)
C11 P2 P1 108.46(15)
C21 P2 P1 113.51(14)
C41 P3 C31 102.21(19)
C41 P3 C3 101.46(18)
C31 P3 C3 102.16(19)
P2 C3 P3 110.6(2)
C12 C11 C16 120.5(4)
C12 C11 P2 122.1(3)
C16 C11 P2 117.3(3)
C11 C12 C13 120.2(5)
C14 C13 C12 119.5(5)
C15 C14 C13 120.4(5)
C14 C15 C16 121.1(5)
C11 C16 C15 118.2(5)
C22 C21 C26 120.3(4)
C22 C21 P2 118.8(3)
C26 C21 P2 120.7(3)
C23 C22 C21 120.6(4)
C22 C23 C24 119.0(4)
C25 C24 C23 120.9(4)
C24 C25 C26 120.5(5)
C25 C26 C21 118.5(4)
C36 C31 C32 119.3(5)
C36 C31 P3 123.3(4)
C32 C31 P3 117.4(4)
C33 C32 C31 120.3(6)
C34 C33 C32 120.6(6)
C35 C34 C33 119.8(5)
C34 C35 C36 120.3(6)
C31 C36 C35 119.6(5)
C42 C41 C46 118.6(4)
C42 C41 P3 125.6(3)
C46 C41 P3 115.6(3)
C41 C42 C43 119.1(4)
C44 C43 C42 120.5(5)
C45 C44 C43 120.5(5)
C44 C45 C46 119.3(5)
C45 C46 C41 121.9(4)
O1 S O2 119.1(3)
O1 S O3 113.8(3)
O2 S O3 113.1(2)
O1 S C50 104.0(3)
O2 S C50 101.9(3)
O3 S C50 102.1(3)
F1 C50 F2 108.0(6)
F1 C50 F3 106.9(6)
F2 C50 F3 104.2(5)
F1 C50 S 113.3(4)
F2 C50 S 112.3(5)
F3 C50 S 111.6(4)

loop_
_geom_bond_atom_site_label_1
_geom_bond_atom_site_label_2
_geom_bond_distance
P1 C2 1.829(5)
P1 C1 1.846(5)
P1 P2 2.2126(16)
P2 C3 1.792(4)
P2 C11 1.795(4)
P2 C21 1.799(4)
P3 C41 1.829(4)
P3 C31 1.831(5)
P3 C3 1.863(4)
C11 C12 1.378(6)
C11 C16 1.395(6)
C12 C13 1.386(6)
C13 C14 1.383(7)
C14 C15 1.359(7)
C15 C16 1.398(6)
C21 C22 1.386(6)
C21 C26 1.395(6)
C22 C23 1.377(6)
C23 C24 1.384(7)
C24 C25 1.375(7)
C25 C26 1.391(6)
C31 C36 1.384(7)
C31 C32 1.384(7)
C32 C33 1.380(8)
C33 C34 1.370(9)
C34 C35 1.369(9)
C35 C36 1.402(7)
C41 C42 1.384(6)
C41 C46 1.391(6)
C42 C43 1.401(7)
C43 C44 1.379(7)
C44 C45 1.360(7)
C45 C46 1.372(6)
S O1 1.407(4)
S O2 1.413(4)
S O3 1.449(4)
S C50 1.794(6)
F1 C50 1.295(7)
F2 C50 1.329(7)
F3 C50 1.336(7)

loop_
_geom_torsion_atom_site_label_1
_geom_torsion_atom_site_label_2
_geom_torsion_atom_site_label_3
_geom_torsion_atom_site_label_4
_geom_torsion
C2 P1 P2 C3 -44.9(2)
C1 P1 P2 C3 -147.4(2)
C2 P1 P2 C11 -163.2(2)
C1 P1 P2 C11 94.4(2)
C2 P1 P2 C21 76.3(3)
C1 P1 P2 C21 -26.2(3)
C11 P2 C3 P3 65.5(3)
C21 P2 C3 P3 -176.15(19)
P1 P2 C3 P3 -52.3(2)
C41 P3 C3 P2 168.9(2)
C31 P3 C3 P2 -85.7(2)
C3 P2 C11 C12 -113.8(4)
C21 P2 C11 C12 127.4(4)
P1 P2 C11 C12 3.8(4)
C3 P2 C11 C16 62.8(4)
C21 P2 C11 C16 -56.0(4)
P1 P2 C11 C16 -179.7(3)
C16 C11 C12 C13 -1.1(7)
P2 C11 C12 C13 175.4(4)
C11 C12 C13 C14 -1.1(7)
C12 C13 C14 C15 2.9(7)
C13 C14 C15 C16 -2.5(8)
C12 C11 C16 C15 1.5(6)
P2 C11 C16 C15 -175.2(3)
C14 C15 C16 C11 0.3(7)
C3 P2 C21 C22 -161.8(3)
C11 P2 C21 C22 -43.0(4)
P1 P2 C21 C22 77.6(3)
C3 P2 C21 C26 22.0(4)
C11 P2 C21 C26 140.8(4)
P1 P2 C21 C26 -98.6(4)
C26 C21 C22 C23 -0.2(7)
P2 C21 C22 C23 -176.4(3)
C21 C22 C23 C24 1.1(7)
C22 C23 C24 C25 -1.9(7)
C23 C24 C25 C26 1.9(7)
C24 C25 C26 C21 -0.9(7)
C22 C21 C26 C25 0.1(7)
P2 C21 C26 C25 176.2(4)
C41 P3 C31 C36 55.1(4)
C3 P3 C31 C36 -49.6(4)
C41 P3 C31 C32 -125.3(4)
C3 P3 C31 C32 130.0(4)
C36 C31 C32 C33 0.9(7)
P3 C31 C32 C33 -178.7(4)
C31 C32 C33 C34 1.4(8)
C32 C33 C34 C35 -2.5(9)
C33 C34 C35 C36 1.2(8)
C32 C31 C36 C35 -2.1(7)
P3 C31 C36 C35 177.5(4)
C34 C35 C36 C31 1.1(8)
C31 P3 C41 C42 -103.0(4)
C3 P3 C41 C42 2.3(4)
C31 P3 C41 C46 81.3(3)
C3 P3 C41 C46 -173.4(3)
C46 C41 C42 C43 1.0(7)
P3 C41 C42 C43 -174.7(4)
C41 C42 C43 C44 0.0(8)
C42 C43 C44 C45 -1.0(8)
C43 C44 C45 C46 1.1(8)
C44 C45 C46 C41 -0.2(7)
C42 C41 C46 C45 -0.9(6)
P3 C41 C46 C45 175.2(3)
O1 S C50 F1 176.5(5)
O2 S C50 F1 52.2(6)
O3 S C50 F1 -64.9(6)
O1 S C50 F2 -60.7(5)
O2 S C50 F2 174.9(4)
O3 S C50 F2 57.9(5)
O1 S C50 F3 55.8(5)
O2 S C50 F3 -68.5(5)
O3 S C50 F3 174.4(4)

loop_
_cod_related_entry_id
_cod_related_entry_database
_cod_related_entry_code
1 ChemSpider 30660491
